data_7152709
loop_
_publ_author_name
'Bentabed-Ababsa, Ghenia'
'Hamza-Reguig, Samira'
'Derdour, A\"icha'
'Domingo, Luis R.'
'S\'aez, Jos\'e A'
'Roisnel, Thierry'
'Dorcet, Vincent'
'Nassar, Ekhlass'
'Mongin, Florence'

_publ_section_title
;
 Experimental and theoretical study of the [3 + 2] cycloaddition of
 carbonyl ylides with alkynes.
;
_journal_issue 42
_journal_name_full 'Organic &amp; biomolecular chemistry'
_journal_page_first 8434
_journal_page_last 8444
_journal_paper_doi 10.1039/c2ob26442k
_journal_volume 10
_journal_year 2012
_chemical_compound_source 'synthesis as described'
_chemical_formula_moiety 'C15 H11 Cl1 N2 O3'
_chemical_formula_sum 'C15 H11 Cl N2 O3'
_chemical_formula_weight 302.71
_chemical_name_systematic
;
?
;
_space_group_IT_number 2
_symmetry_cell_setting triclinic
_symmetry_Int_Tables_number 2
_symmetry_space_group_name_Hall '-P 1'
_symmetry_space_group_name_H-M 'P -1'
_atom_sites_solution_hydrogens geom
_atom_sites_solution_primary direct
_atom_sites_solution_secondary difmap
_audit_conform_dict_location ftp://ftp.iucr.org/pub/cif_core.dic
_audit_conform_dict_name cif_core.dic
_audit_conform_dict_version 2.3
_audit_creation_date 2012-06-27T13:39:32-00:00
_audit_creation_method 'WinGX routine CIF_UPDATE'
_cell_angle_alpha 107.83
_cell_angle_beta 101.23
_cell_angle_gamma 92.8
_cell_formula_units_Z 2
_cell_length_a 6.545
_cell_length_b 10.072
_cell_length_c 11.676
_cell_measurement_reflns_used 10080
_cell_measurement_temperature 200(2)
_cell_measurement_theta_max 27.485
_cell_measurement_theta_min 0.998
_cell_measurement_wavelength 0.71073
_cell_volume 713.831
_computing_cell_refinement 'Dirax/lsq (Duisenberg & Schreurs, 1989-2000)'
_computing_data_collection 'Collect (Bruker AXS BV, 1997-2004)'
_computing_data_reduction 'EvalCCD (Duisenberg & Schreurs 1990-2000)'
_computing_molecular_graphics 'Ortep-3 for Windows (Farrugia, 1997)'
_computing_publication_material
;
WinGX publication routines (Farrugia, 1999),
CRYSCAL (T. Roisnel, local program)
;
_computing_structure_refinement 'SHELXL-97 (Sheldrick, 1997)'
_computing_structure_solution 'SIR97 (Altomare et al., 1999)'
_diffrn_ambient_temperature 200(2)
_diffrn_detector 'CCD plate'
_diffrn_measured_fraction_theta_full 0.997
_diffrn_measured_fraction_theta_max 0.997
_diffrn_measurement_device_type 'Kappa CCD, Nonius'
_diffrn_measurement_method 'CCD rotation images, thin slices'
_diffrn_radiation_monochromator graphite
_diffrn_radiation_probe x-ray
_diffrn_radiation_type MoK\a
_diffrn_radiation_wavelength 0.71073
_diffrn_reflns_av_R_equivalents 0.0526
_diffrn_reflns_av_unetI/netI 0.0504
_diffrn_reflns_limit_h_max 8
_diffrn_reflns_limit_h_min -7
_diffrn_reflns_limit_k_max 13
_diffrn_reflns_limit_k_min -13
_diffrn_reflns_limit_l_max 15
_diffrn_reflns_limit_l_min -15
_diffrn_reflns_number 11348
_diffrn_reflns_theta_full 27.49
_diffrn_reflns_theta_max 27.49
_diffrn_reflns_theta_min 3.27
_exptl_absorpt_coefficient_mu 0.279
_exptl_absorpt_correction_T_max 0.946
_exptl_absorpt_correction_T_min 0.911
_exptl_absorpt_correction_type multi-scan
_exptl_absorpt_process_details
;
[Sheldrick, G.M. (2002). SADABS Bruker AXS Inc., Madison, Wisconsin, USA]
;
_exptl_crystal_colour colourless
_exptl_crystal_density_diffrn 1.408
_exptl_crystal_density_method 'not measured'
_exptl_crystal_description prism
_exptl_crystal_F_000 312
_exptl_crystal_size_max 0.3
_exptl_crystal_size_mid 0.25
_exptl_crystal_size_min 0.2
_refine_diff_density_max 0.224
_refine_diff_density_min -0.349
_refine_diff_density_rms 0.056
_refine_ls_extinction_method none
_refine_ls_goodness_of_fit_ref 1.067
_refine_ls_hydrogen_treatment constr
_refine_ls_matrix_type full
_refine_ls_number_parameters 192
_refine_ls_number_reflns 3257
_refine_ls_number_restraints 0
_refine_ls_restrained_S_all 1.067
_refine_ls_R_factor_all 0.0973
_refine_ls_R_factor_gt 0.047
_refine_ls_shift/su_max 0.015
_refine_ls_shift/su_mean 0
_refine_ls_structure_factor_coef Fsqd
_refine_ls_weighting_details 'calc w=1/[\s^2^(Fo^2^)+(0.0434P)^2^+0.3152P] where P=(Fo^2^+2Fc^2^)/3'
_refine_ls_weighting_scheme calc
_refine_ls_wR_factor_gt 0.0972
_refine_ls_wR_factor_ref 0.1211
_reflns_number_gt 2050
_reflns_number_total 3257
_reflns_threshold_expression >2sigma(I)
_cod_data_source_file c2ob26442k.txt
_cod_data_source_block 8b
_cod_original_cell_volume 713.8
_cod_original_formula_sum 'C15 H11 Cl1 N2 O3'
_cod_database_code 7152709

loop_
_symmetry_equiv_pos_as_xyz
'x, y, z'
'-x, -y, -z'

loop_
_atom_site_label
_atom_site_type_symbol
_atom_site_fract_x
_atom_site_fract_y
_atom_site_fract_z
_atom_site_U_iso_or_equiv
_atom_site_adp_type
_atom_site_occupancy
_atom_site_symmetry_multiplicity
_atom_site_calc_flag
_atom_site_refinement_flags
C2 C 0.7736(4) -0.0894(2) 0.85799(19) 0.0366(5) Uani 1 1 d .
C3 C 0.6348(4) 0.0003(2) 0.8293(2) 0.0432(6) Uani 1 1 d .
H3 H 0.5088 0.0077 0.8586 0.052 Uiso 1 1 calc R
C4 C 0.6808(4) 0.0794(2) 0.7575(2) 0.0385(5) Uani 1 1 d .
H4 H 0.5866 0.1423 0.7383 0.046 Uiso 1 1 calc R
C5 C 0.9562(4) -0.1021(2) 0.8166(2) 0.0378(5) Uani 1 1 d .
H5 H 1.051 -0.1637 0.8376 0.045 Uiso 1 1 calc R
C6 C 1.0000(4) -0.0232(2) 0.7435(2) 0.0348(5) Uani 1 1 d .
H6 H 1.1257 -0.0319 0.714 0.042 Uiso 1 1 calc R
C7 C 0.8638(3) 0.0679(2) 0.71302(19) 0.0303(5) Uani 1 1 d .
C8 C 0.9199(3) 0.1535(2) 0.63571(19) 0.0322(5) Uani 1 1 d .
H8 H 1.0521 0.126 0.6089 0.039 Uiso 1 1 calc R
C9 C 0.9414(3) 0.3090(2) 0.69839(19) 0.0312(5) Uani 1 1 d .
C10 C 1.1174(4) 0.3765(2) 0.8064(2) 0.0358(5) Uani 1 1 d .
O11 O 1.2711(3) 0.32046(18) 0.82947(16) 0.0507(5) Uani 1 1 d .
O12 O 1.0837(3) 0.50332(16) 0.87177(15) 0.0464(4) Uani 1 1 d .
C13 C 1.2547(5) 0.5825(3) 0.9729(3) 0.0630(8) Uani 1 1 d .
H13A H 1.2829 0.5327 1.0335 0.095 Uiso 1 1 calc R
H13B H 1.2161 0.6757 1.0124 0.095 Uiso 1 1 calc R
H13C H 1.3807 0.5926 0.9413 0.095 Uiso 1 1 calc R
C14 C 0.8025(3) 0.3717(2) 0.6404(2) 0.0326(5) Uani 1 1 d .
C15 C 0.7591(4) 0.5204(2) 0.6643(2) 0.0464(6) Uani 1 1 d .
H15A H 0.8544 0.5798 0.7405 0.07 Uiso 1 1 calc R
H15B H 0.6137 0.5278 0.6729 0.07 Uiso 1 1 calc R
H15C H 0.7805 0.5513 0.5952 0.07 Uiso 1 1 calc R
C16 C 0.6771(3) 0.2585(2) 0.52448(19) 0.0321(5) Uani 1 1 d .
C17 C 0.7113(3) 0.2911(2) 0.4129(2) 0.0363(5) Uani 1 1 d .
N18 N 0.7365(3) 0.3222(2) 0.3302(2) 0.0516(6) Uani 1 1 d .
C19 C 0.4493(4) 0.2534(2) 0.5210(2) 0.0367(5) Uani 1 1 d .
N20 N 0.2759(4) 0.2573(2) 0.5215(2) 0.0500(5) Uani 1 1 d .
O21 O 0.7491(3) 0.13009(15) 0.52744(13) 0.0384(4) Uani 1 1 d .
Cl1 Cl 0.71810(12) -0.18719(7) 0.95007(6) 0.0552(2) Uani 1 1 d .

loop_
_atom_site_aniso_label
_atom_site_aniso_U_11
_atom_site_aniso_U_22
_atom_site_aniso_U_33
_atom_site_aniso_U_23
_atom_site_aniso_U_13
_atom_site_aniso_U_12
C2 0.0489(14) 0.0287(11) 0.0299(11) 0.0083(9) 0.0077(10) -0.0059(10)
C3 0.0409(14) 0.0436(13) 0.0455(14) 0.0110(11) 0.0174(11) -0.0012(11)
C4 0.0382(13) 0.0360(12) 0.0435(13) 0.0143(10) 0.0112(11) 0.0065(10)
C5 0.0439(14) 0.0317(11) 0.0375(12) 0.0124(10) 0.0055(11) 0.0051(10)
C6 0.0358(12) 0.0315(11) 0.0378(12) 0.0115(9) 0.0093(10) 0.0040(9)
C7 0.0328(12) 0.0255(10) 0.0299(11) 0.0068(8) 0.0049(9) 0.0001(9)
C8 0.0333(12) 0.0300(10) 0.0332(11) 0.0112(9) 0.0056(10) 0.0044(9)
C9 0.0327(12) 0.0291(10) 0.0318(11) 0.0104(9) 0.0072(9) -0.0016(9)
C10 0.0340(13) 0.0377(12) 0.0373(12) 0.0165(10) 0.0065(10) -0.0030(10)
O11 0.0411(10) 0.0529(10) 0.0525(11) 0.0177(9) -0.0043(8) 0.0060(8)
O12 0.0429(10) 0.0375(9) 0.0450(9) 0.0011(7) -0.0006(8) -0.0046(7)
C13 0.0560(17) 0.0564(16) 0.0524(17) -0.0024(13) -0.0056(14) -0.0193(14)
C14 0.0337(12) 0.0301(10) 0.0348(11) 0.0118(9) 0.0081(10) -0.0005(9)
C15 0.0491(15) 0.0320(12) 0.0540(15) 0.0123(11) 0.0033(12) 0.0075(11)
C16 0.0341(12) 0.0317(11) 0.0331(11) 0.0140(9) 0.0073(9) 0.0048(9)
C17 0.0333(12) 0.0389(12) 0.0378(12) 0.0139(10) 0.0070(10) 0.0070(10)
N18 0.0536(14) 0.0645(14) 0.0477(13) 0.0279(11) 0.0187(11) 0.0154(11)
C19 0.0400(14) 0.0383(12) 0.0319(12) 0.0137(10) 0.0056(10) -0.0009(10)
N20 0.0429(13) 0.0590(13) 0.0507(13) 0.0219(11) 0.0117(10) -0.0009(10)
O21 0.0494(10) 0.0275(7) 0.0338(8) 0.0088(6) 0.0002(7) 0.0046(7)
Cl1 0.0822(5) 0.0428(3) 0.0434(4) 0.0173(3) 0.0192(3) -0.0088(3)

loop_
_atom_type_symbol
_atom_type_description
_atom_type_scat_dispersion_real
_atom_type_scat_dispersion_imag
_atom_type_scat_source
C C 0.0033 0.0016 'International Tables Vol C Tables 4.2.6.8 and 6.1.1.4'
H H 0 0 'International Tables Vol C Tables 4.2.6.8 and 6.1.1.4'
N N 0.0061 0.0033 'International Tables Vol C Tables 4.2.6.8 and 6.1.1.4'
O O 0.0106 0.006 'International Tables Vol C Tables 4.2.6.8 and 6.1.1.4'
Cl Cl 0.1484 0.1585 'International Tables Vol C Tables 4.2.6.8 and 6.1.1.4'

loop_
_geom_angle_atom_site_label_1
_geom_angle_atom_site_label_2
_geom_angle_atom_site_label_3
_geom_angle
C5 C2 C3 121.4(2)
C5 C2 Cl1 119.16(18)
C3 C2 Cl1 119.46(19)
C2 C3 C4 119.3(2)
C2 C3 H3 120.3
C4 C3 H3 120.3
C3 C4 C7 120.7(2)
C3 C4 H4 119.7
C7 C4 H4 119.7
C2 C5 C6 118.9(2)
C2 C5 H5 120.6
C6 C5 H5 120.6
C7 C6 C5 121.2(2)
C7 C6 H6 119.4
C5 C6 H6 119.4
C6 C7 C4 118.6(2)
C6 C7 C8 119.4(2)
C4 C7 C8 122.04(19)
O21 C8 C9 103.48(16)
O21 C8 C7 109.66(16)
C9 C8 C7 114.06(18)
O21 C8 H8 109.8
C9 C8 H8 109.8
C7 C8 H8 109.8
C14 C9 C10 127.6(2)
C14 C9 C8 112.54(18)
C10 C9 C8 119.59(18)
O11 C10 O12 125.1(2)
O11 C10 C9 122.8(2)
O12 C10 C9 112.12(19)
C10 O12 C13 116.2(2)
O12 C13 H13A 109.5
O12 C13 H13B 109.5
H13A C13 H13B 109.5
O12 C13 H13C 109.5
H13A C13 H13C 109.5
H13B C13 H13C 109.5
C9 C14 C15 133.5(2)
C9 C14 C16 107.02(18)
C15 C14 C16 119.47(19)
C14 C15 H15A 109.5
C14 C15 H15B 109.5
H15A C15 H15B 109.5
C14 C15 H15C 109.5
H15A C15 H15C 109.5
H15B C15 H15C 109.5
O21 C16 C19 110.60(18)
O21 C16 C17 111.22(18)
C19 C16 C17 107.56(18)
O21 C16 C14 106.81(16)
C19 C16 C14 111.15(18)
C17 C16 C14 109.53(17)
N18 C17 C16 176.9(2)
N20 C19 C16 176.2(3)
C16 O21 C8 110.05(15)

loop_
_geom_bond_atom_site_label_1
_geom_bond_atom_site_label_2
_geom_bond_distance
C2 C5 1.371(3)
C2 C3 1.379(3)
C2 Cl1 1.739(2)
C3 C4 1.384(3)
C3 H3 0.95
C4 C7 1.392(3)
C4 H4 0.95
C5 C6 1.389(3)
C5 H5 0.95
C6 C7 1.385(3)
C6 H6 0.95
C7 C8 1.506(3)
C8 O21 1.464(2)
C8 C9 1.499(3)
C8 H8 1
C9 C14 1.327(3)
C9 C10 1.487(3)
C10 O11 1.202(3)
C10 O12 1.327(3)
O12 C13 1.451(3)
C13 H13A 0.98
C13 H13B 0.98
C13 H13C 0.98
C14 C15 1.489(3)
C14 C16 1.529(3)
C15 H15A 0.98
C15 H15B 0.98
C15 H15C 0.98
C16 O21 1.406(2)
C16 C19 1.481(3)
C16 C17 1.492(3)
C17 N18 1.140(3)
C19 N20 1.139(3)

loop_
_geom_torsion_atom_site_label_1
_geom_torsion_atom_site_label_2
_geom_torsion_atom_site_label_3
_geom_torsion_atom_site_label_4
_geom_torsion
C5 C2 C3 C4 -0.1(3)
Cl1 C2 C3 C4 179.08(17)
C2 C3 C4 C7 0.8(3)
C3 C2 C5 C6 -0.5(3)
Cl1 C2 C5 C6 -179.71(16)
C2 C5 C6 C7 0.5(3)
C5 C6 C7 C4 0.2(3)
C5 C6 C7 C8 178.76(19)
C3 C4 C7 C6 -0.8(3)
C3 C4 C7 C8 -179.4(2)
C6 C7 C8 O21 125.6(2)
C4 C7 C8 O21 -55.9(3)
C6 C7 C8 C9 -118.9(2)
C4 C7 C8 C9 59.6(3)
O21 C8 C9 C14 1.6(2)
C7 C8 C9 C14 -117.5(2)
O21 C8 C9 C10 -173.22(18)
C7 C8 C9 C10 67.7(3)
C14 C9 C10 O11 -156.0(2)
C8 C9 C10 O11 18.0(3)
C14 C9 C10 O12 23.8(3)
C8 C9 C10 O12 -162.30(19)
O11 C10 O12 C13 4.9(3)
C9 C10 O12 C13 -174.8(2)
C10 C9 C14 C15 -5.8(4)
C8 C9 C14 C15 179.9(2)
C10 C9 C14 C16 171.3(2)
C8 C9 C14 C16 -2.9(3)
C9 C14 C16 O21 3.2(2)
C15 C14 C16 O21 -179.2(2)
C9 C14 C16 C19 124.0(2)
C15 C14 C16 C19 -58.4(3)
C9 C14 C16 C17 -117.3(2)
C15 C14 C16 C17 60.3(3)
O21 C16 C17 N18 -161(4)
C19 C16 C17 N18 78(5)
C14 C16 C17 N18 -43(5)
O21 C16 C19 N20 152(4)
C17 C16 C19 N20 -86(4)
C14 C16 C19 N20 34(4)
C19 C16 O21 C8 -123.36(19)
C17 C16 O21 C8 117.19(19)
C14 C16 O21 C8 -2.3(2)
C9 C8 O21 C16 0.6(2)
C7 C8 O21 C16 122.70(19)
